data_4029687
loop_
_publ_author_name
'Hamlin, Amy M.'
'Lapointe, David'
'Owens, Kyle'
'Sarpong, Richmond'

_publ_section_title
;
 Studies on c20-diterpenoid alkaloids: synthesis of the hetidine framework
 and its application to the synthesis of dihydronavirine and the atisine
 skeleton.
;
_journal_issue 15
_journal_name_full 'The Journal of organic chemistry'
_journal_page_first 6783
_journal_page_last 6800
_journal_paper_doi 10.1021/jo501214b
_journal_volume 79
_journal_year 2014
_chemical_absolute_configuration ad
_chemical_formula_sum 'C21 H31 N O4'
_chemical_formula_weight 361.47
_chemical_name_common AMHXI-049
_chemical_name_systematic
; 
 sarpong83 
;
_space_group.centring_type P

_space_group_crystal_system monoclinic
_space_group_IT_number 4
_space_group_name_Hall 'P 2yb'
_space_group_name_H-M_alt 'P 1 21 1'
_symmetry_space_group_name_Hall 'P 2yb'
_symmetry_space_group_name_H-M 'P 1 21 1'
_atom_sites_solution_hydrogens geom
_atom_sites_solution_primary iterative
_atom_sites_solution_secondary difmap
_audit_creation_method SHELXL-2014
_cell_angle_alpha 90
_cell_angle_beta 94.209(3)
_cell_angle_gamma 90
_cell_formula_units_Z 2
_cell_length_a 10.9297(3)
_cell_length_b 7.3691(2)
_cell_length_c 11.4432(4)
_cell_measurement_reflns_used 6679
_cell_measurement_temperature 100(2)
_cell_measurement_theta_max 67.99
_cell_measurement_theta_min 3.87
_cell_volume 919.17(5)
_computing_cell_refinement 'Bruker SAINT'
_computing_data_collection 'Bruker APEX2'
_computing_data_reduction 'Bruker SAINT'
_computing_molecular_graphics ORTEP-32
_computing_publication_material WinGX
_computing_structure_refinement SHELXL-2014
_computing_structure_solution SHELXT
_diffrn_ambient_temperature 100(2)
_diffrn_detector_area_resol_mean 8.366
_diffrn_measured_fraction_theta_full 1.000
_diffrn_measured_fraction_theta_max 0.998
_diffrn_measurement_device_type 'Bruker APEX-II CCD'
_diffrn_measurement_method 'phi and omega scans'
_diffrn_radiation_type CuK\a
_diffrn_radiation_wavelength 1.54178
_diffrn_reflns_av_R_equivalents 0.0744
_diffrn_reflns_av_unetI/netI 0.0517
_diffrn_reflns_Laue_measured_fraction_full 1.000
_diffrn_reflns_Laue_measured_fraction_max 0.998
_diffrn_reflns_limit_h_max 13
_diffrn_reflns_limit_h_min -13
_diffrn_reflns_limit_k_max 8
_diffrn_reflns_limit_k_min -8
_diffrn_reflns_limit_l_max 13
_diffrn_reflns_limit_l_min -13
_diffrn_reflns_number 22824
_diffrn_reflns_point_group_measured_fraction_full 0.998
_diffrn_reflns_point_group_measured_fraction_max 0.993
_diffrn_reflns_theta_full 67.000
_diffrn_reflns_theta_max 68.414
_diffrn_reflns_theta_min 3.873
_diffrn_source 'microfocus rotating anode'
_exptl_absorpt_coefficient_mu 0.717
_exptl_absorpt_correction_T_max 0.929
_exptl_absorpt_correction_T_min 0.818
_exptl_absorpt_correction_type multi-scan
_exptl_absorpt_process_details SADABS
_exptl_crystal_colour colorless
_exptl_crystal_density_diffrn 1.306
_exptl_crystal_description needle
_exptl_crystal_F_000 392
_exptl_crystal_size_max 0.050
_exptl_crystal_size_mid 0.020
_exptl_crystal_size_min 0.010
_refine_diff_density_max 0.206
_refine_diff_density_min -0.159
_refine_diff_density_rms 0.037
_refine_ls_abs_structure_details
; 
 Flack x determined using 1094 quotients [(I+)-(I-)]/[(I+)+(I-)] 
 (Parsons, Flack and Wagner, Acta Cryst. B69 (2013) 249-259). 
;
_refine_ls_abs_structure_Flack -0.16(18)
_refine_ls_extinction_method none
_refine_ls_goodness_of_fit_ref 1.034
_refine_ls_hydrogen_treatment constr
_refine_ls_matrix_type full
_refine_ls_number_parameters 239
_refine_ls_number_reflns 3360
_refine_ls_number_restraints 1
_refine_ls_restrained_S_all 1.034
_refine_ls_R_factor_all 0.0549
_refine_ls_R_factor_gt 0.0410
_refine_ls_shift/su_max 0.000
_refine_ls_shift/su_mean 0.000
_refine_ls_structure_factor_coef Fsqd
_refine_ls_weighting_details 'w=1/[\s^2^(Fo^2^)+(0.0307P)^2^+0.1802P] where P=(Fo^2^+2Fc^2^)/3'
_refine_ls_weighting_scheme calc
_refine_ls_wR_factor_gt 0.0791
_refine_ls_wR_factor_ref 0.0848
_reflns_Friedel_coverage 0.835
_reflns_Friedel_fraction_full 0.997
_reflns_Friedel_fraction_max 0.987
_reflns_number_gt 2820
_reflns_number_total 3360
_reflns_threshold_expression 'I > 2\s(I)'
_cod_data_source_file jo501214b_si_002.cif
_cod_data_source_block sarpong83
_cod_depositor_comments
;Adding full bibliography for 4029686--4029687.cif.

The following automatic conversions were performed:

'_space_group.centring_type' value 'primitive' was replaced with the
value 'P' as specified in the replacement file
'/home/antanas/src/cod-tools/trunk/data/replacement-values/replacement_values.lst'.

Automatic conversion script
Id: cif_fix_values 5642 2017-10-24 12:04:52Z antanas 
;
_cod_database_code 4029687
_shelx_space_group_comment
; 
The symmetry employed for this shelxl refinement is uniquely defined 
by the following loop, which should always be used as a source of 
symmetry information in preference to the above space-group names. 
They are only intended as comments. 
;
_shelx_estimated_absorpt_t_min 0.965
_shelx_estimated_absorpt_t_max 0.993
_shelxl_version_number 2014-3

loop_
_space_group_symop_operation_xyz
'x, y, z'
'-x, y+1/2, -z'

loop_
_atom_site_label
_atom_site_type_symbol
_atom_site_fract_x
_atom_site_fract_y
_atom_site_fract_z
_atom_site_U_iso_or_equiv
_atom_site_adp_type
_atom_site_occupancy
_atom_site_site_symmetry_order
_atom_site_calc_flag
_atom_site_refinement_flags_posn
_atom_site_refinement_flags_adp
C1 C 0.7992(3) 1.4233(5) 0.0965(3) 0.0188(7) Uani 1 1 d . .
H1 H 0.8623 1.4785 0.0483 0.023 Uiso 1 1 calc R U
C2 C 0.7120(3) 1.3012(5) 0.0178(3) 0.0172(7) Uani 1 1 d . .
H2 H 0.6274 1.3456 0.0300 0.021 Uiso 1 1 calc R U
C3 C 0.7254(3) 1.3187(5) -0.1160(3) 0.0178(7) Uani 1 1 d . .
C4 C 0.7038(3) 1.5207(5) -0.1510(3) 0.0202(7) Uani 1 1 d . .
H4A H 0.6224 1.5597 -0.1276 0.024 Uiso 1 1 calc R U
H4B H 0.7668 1.5971 -0.1084 0.024 Uiso 1 1 calc R U
C5 C 0.7094(3) 1.5498(5) -0.2831(3) 0.0228(7) Uani 1 1 d . .
H5A H 0.6842 1.6755 -0.3035 0.027 Uiso 1 1 calc R U
H5B H 0.7949 1.5332 -0.3043 0.027 Uiso 1 1 calc R U
C6 C 0.6256(3) 1.4165(5) -0.3529(3) 0.0237(8) Uani 1 1 d . .
H6A H 0.6392 1.4289 -0.4371 0.028 Uiso 1 1 calc R U
H6B H 0.5392 1.4492 -0.3428 0.028 Uiso 1 1 calc R U
C7 C 0.6463(3) 1.2177(5) -0.3164(3) 0.0211(7) Uani 1 1 d . .
C8 C 0.6294(3) 1.1977(5) -0.1844(3) 0.0178(7) Uani 1 1 d . .
H8 H 0.5459 1.2440 -0.1695 0.021 Uiso 1 1 calc R U
C9 C 0.6388(3) 1.0001(4) -0.1421(3) 0.0208(7) Uani 1 1 d . .
H9A H 0.5736 0.9274 -0.1847 0.025 Uiso 1 1 calc R U
H9B H 0.7190 0.9495 -0.1608 0.025 Uiso 1 1 calc R U
C10 C 0.6262(3) 0.9838(5) -0.0108(3) 0.0204(7) Uani 1 1 d . .
H10A H 0.5415 1.0173 0.0057 0.024 Uiso 1 1 calc R U
H10B H 0.6393 0.8557 0.0128 0.024 Uiso 1 1 calc R U
C11 C 0.7156(3) 1.1024(4) 0.0627(3) 0.0173(7) Uani 1 1 d . .
C12 C 0.6797(3) 1.1072(5) 0.1914(3) 0.0208(7) Uani 1 1 d . .
H12A H 0.5944 1.1517 0.1931 0.025 Uiso 1 1 calc R U
H12B H 0.6830 0.9826 0.2239 0.025 Uiso 1 1 calc R U
C13 C 0.7649(3) 1.2293(5) 0.2670(3) 0.0219(8) Uani 1 1 d . .
C14 C 0.8635(3) 1.3115(5) 0.1976(2) 0.0190(7) Uani 1 1 d . .
H14 H 0.9199 1.3897 0.2487 0.023 Uiso 1 1 calc R U
C15 C 0.9340(3) 1.1551(5) 0.1454(3) 0.0202(7) Uani 1 1 d . .
H15A H 0.9990 1.2046 0.0985 0.024 Uiso 1 1 calc R U
H15B H 0.9739 1.0806 0.2093 0.024 Uiso 1 1 calc R U
C16 C 0.8479(3) 1.0379(5) 0.0683(3) 0.0191(7) Uani 1 1 d . .
C17 C 0.7772(3) 1.1569(5) -0.3388(3) 0.0233(8) Uani 1 1 d . .
H17A H 0.7766 1.0233 -0.3473 0.028 Uiso 1 1 calc R U
H17B H 0.7976 1.2084 -0.4149 0.028 Uiso 1 1 calc R U
C18 C 0.8511(3) 1.2682(5) -0.1523(3) 0.0193(7) Uani 1 1 d . .
H18 H 0.9179 1.2854 -0.0955 0.023 Uiso 1 1 calc R U
C19 C 0.5551(3) 1.1024(5) -0.3925(3) 0.0276(8) Uani 1 1 d . .
H19A H 0.4712 1.1337 -0.3750 0.041 Uiso 1 1 calc R U
H19B H 0.5701 0.9736 -0.3757 0.041 Uiso 1 1 calc R U
H19C H 0.5656 1.1262 -0.4754 0.041 Uiso 1 1 calc R U
C20 C 1.0654(3) 1.3196(6) -0.4989(3) 0.0310(9) Uani 1 1 d . .
H20A H 0.9825 1.2734 -0.4901 0.046 Uiso 1 1 calc R U
H20B H 1.0898 1.2908 -0.5775 0.046 Uiso 1 1 calc R U
H20C H 1.0665 1.4515 -0.4877 0.046 Uiso 1 1 calc R U
C21 C 1.1540(3) 1.2323(5) -0.4084(3) 0.0291(8) Uani 1 1 d . .
H21A H 1.1534 1.0992 -0.4206 0.035 Uiso 1 1 calc R U
H21B H 1.2380 1.2767 -0.4190 0.035 Uiso 1 1 calc R U
N1 N 0.8769(2) 1.2050(4) -0.2508(2) 0.0209(6) Uani 1 1 d . .
O1 O 0.7252(2) 1.5628(3) 0.14069(19) 0.0226(5) Uani 1 1 d . .
H1A H 0.7693 1.6322 0.1841 0.034 Uiso 1 1 calc R U
O2 O 0.7540(2) 1.2549(4) 0.37002(19) 0.0320(6) Uani 1 1 d . .
O3 O 0.8818(2) 0.9031(3) 0.01771(19) 0.0239(5) Uani 1 1 d . .
O4 O 1.1236(2) 1.2709(4) -0.29193(18) 0.0250(6) Uani 1 1 d . .
H4 H 1.0498 1.2444 -0.2850 0.038 Uiso 1 1 calc R U

loop_
_atom_site_aniso_label
_atom_site_aniso_U_11
_atom_site_aniso_U_22
_atom_site_aniso_U_33
_atom_site_aniso_U_23
_atom_site_aniso_U_13
_atom_site_aniso_U_12
C1 0.0187(17) 0.0199(18) 0.0178(16) -0.0031(14) 0.0001(13) 0.0016(15)
C2 0.0116(16) 0.0215(18) 0.0183(15) 0.0008(13) -0.0011(11) 0.0012(15)
C3 0.0153(16) 0.0205(18) 0.0172(15) 0.0006(13) -0.0003(12) -0.0021(14)
C4 0.0189(16) 0.0218(19) 0.0196(16) -0.0006(13) -0.0004(12) 0.0022(15)
C5 0.0266(18) 0.0230(19) 0.0183(15) 0.0025(14) -0.0017(13) 0.0032(16)
C6 0.0216(18) 0.032(2) 0.0172(16) 0.0020(15) -0.0033(13) 0.0017(17)
C7 0.0180(17) 0.026(2) 0.0186(16) -0.0020(14) -0.0010(12) -0.0001(15)
C8 0.0114(15) 0.0214(18) 0.0201(15) -0.0027(13) -0.0015(12) 0.0014(14)
C9 0.0186(17) 0.0184(18) 0.0250(18) -0.0029(13) -0.0014(13) -0.0028(14)
C10 0.0166(17) 0.0173(18) 0.0271(18) -0.0014(13) 0.0010(13) -0.0019(14)
C11 0.0167(17) 0.0172(18) 0.0179(15) 0.0031(12) 0.0001(12) 0.0005(14)
C12 0.0169(16) 0.0230(19) 0.0225(17) 0.0033(13) 0.0015(12) -0.0006(15)
C13 0.0203(18) 0.0235(19) 0.0212(17) 0.0037(14) -0.0025(12) 0.0063(15)
C14 0.0162(16) 0.0222(19) 0.0178(15) -0.0010(13) -0.0035(12) 0.0001(15)
C15 0.0151(16) 0.0227(19) 0.0224(16) 0.0018(13) -0.0017(12) 0.0019(14)
C16 0.0213(17) 0.0183(18) 0.0175(15) 0.0048(14) 0.0005(12) 0.0020(15)
C17 0.0224(18) 0.028(2) 0.0194(16) -0.0018(14) 0.0003(13) 0.0034(16)
C18 0.0156(16) 0.0215(18) 0.0203(15) 0.0043(13) -0.0016(11) -0.0008(14)
C19 0.0240(19) 0.036(2) 0.0222(17) -0.0046(15) -0.0038(14) 0.0006(17)
C20 0.0276(19) 0.037(2) 0.0281(18) 0.0067(16) 0.0014(14) -0.0045(19)
C21 0.0264(19) 0.034(2) 0.0268(18) -0.0013(16) 0.0020(14) 0.0013(17)
N1 0.0161(14) 0.0250(16) 0.0216(14) 0.0013(11) 0.0009(10) 0.0002(13)
O1 0.0216(12) 0.0218(13) 0.0238(12) -0.0065(10) -0.0035(9) 0.0030(11)
O2 0.0341(14) 0.0439(17) 0.0180(12) -0.0002(11) 0.0018(10) -0.0030(13)
O3 0.0214(13) 0.0247(13) 0.0254(12) -0.0015(10) 0.0008(9) 0.0043(12)
O4 0.0190(12) 0.0334(15) 0.0227(11) 0.0015(10) 0.0014(9) -0.0001(12)

loop_
_atom_type_symbol
_atom_type_description
_atom_type_scat_dispersion_real
_atom_type_scat_dispersion_imag
_atom_type_scat_source
C C 0.0181 0.0091 'International Tables Vol C Tables 4.2.6.8 and 6.1.1.4'
H H 0.0000 0.0000 'International Tables Vol C Tables 4.2.6.8 and 6.1.1.4'
N N 0.0311 0.0180 'International Tables Vol C Tables 4.2.6.8 and 6.1.1.4'
O O 0.0492 0.0322 'International Tables Vol C Tables 4.2.6.8 and 6.1.1.4'

loop_
_geom_angle_atom_site_label_1
_geom_angle_atom_site_label_2
_geom_angle_atom_site_label_3
_geom_angle
O1 C1 C14 111.0(2)
O1 C1 C2 106.5(2)
C14 C1 C2 110.6(3)
O1 C1 H1 109.6
C14 C1 H1 109.6
C2 C1 H1 109.6
C1 C2 C11 110.9(2)
C1 C2 C3 115.2(3)
C11 C2 C3 113.7(3)
C1 C2 H2 105.3
C11 C2 H2 105.3
C3 C2 H2 105.3
C18 C3 C8 108.4(3)
C18 C3 C2 113.8(2)
C8 C3 C2 110.0(2)
C18 C3 C4 106.8(3)
C8 C3 C4 109.7(2)
C2 C3 C4 108.1(3)
C5 C4 C3 111.8(3)
C5 C4 H4A 109.3
C3 C4 H4A 109.3
C5 C4 H4B 109.3
C3 C4 H4B 109.3
H4A C4 H4B 107.9
C6 C5 C4 111.1(3)
C6 C5 H5A 109.4
C4 C5 H5A 109.4
C6 C5 H5B 109.4
C4 C5 H5B 109.4
H5A C5 H5B 108.0
C5 C6 C7 113.6(3)
C5 C6 H6A 108.8
C7 C6 H6A 108.8
C5 C6 H6B 108.8
C7 C6 H6B 108.8
H6A C6 H6B 107.7
C19 C7 C6 107.3(3)
C19 C7 C17 108.6(3)
C6 C7 C17 110.6(3)
C19 C7 C8 112.6(3)
C6 C7 C8 109.4(3)
C17 C7 C8 108.4(3)
C9 C8 C7 112.9(3)
C9 C8 C3 111.1(2)
C7 C8 C3 108.4(3)
C9 C8 H8 108.1
C7 C8 H8 108.1
C3 C8 H8 108.1
C10 C9 C8 112.1(3)
C10 C9 H9A 109.2
C8 C9 H9A 109.2
C10 C9 H9B 109.2
C8 C9 H9B 109.2
H9A C9 H9B 107.9
C11 C10 C9 113.6(3)
C11 C10 H10A 108.8
C9 C10 H10A 108.8
C11 C10 H10B 108.8
C9 C10 H10B 108.8
H10A C10 H10B 107.7
C10 C11 C16 114.5(3)
C10 C11 C2 111.1(3)
C16 C11 C2 108.1(2)
C10 C11 C12 110.0(3)
C16 C11 C12 105.9(2)
C2 C11 C12 106.9(3)
C13 C12 C11 111.5(3)
C13 C12 H12A 109.3
C11 C12 H12A 109.3
C13 C12 H12B 109.3
C11 C12 H12B 109.3
H12A C12 H12B 108.0
O2 C13 C14 125.1(3)
O2 C13 C12 123.2(3)
C14 C13 C12 111.6(3)
C13 C14 C15 107.6(3)
C13 C14 C1 107.7(2)
C15 C14 C1 108.8(2)
C13 C14 H14 110.9
C15 C14 H14 110.9
C1 C14 H14 110.9
C16 C15 C14 110.4(3)
C16 C15 H15A 109.6
C14 C15 H15A 109.6
C16 C15 H15B 109.6
C14 C15 H15B 109.6
H15A C15 H15B 108.1
O3 C16 C15 123.0(3)
O3 C16 C11 123.7(3)
C15 C16 C11 113.3(3)
N1 C17 C7 117.9(3)
N1 C17 H17A 107.8
C7 C17 H17A 107.8
N1 C17 H17B 107.8
C7 C17 H17B 107.8
H17A C17 H17B 107.2
N1 C18 C3 126.9(3)
N1 C18 H18 116.6
C3 C18 H18 116.6
C7 C19 H19A 109.5
C7 C19 H19B 109.5
H19A C19 H19B 109.5
C7 C19 H19C 109.5
H19A C19 H19C 109.5
H19B C19 H19C 109.5
C21 C20 H20A 109.5
C21 C20 H20B 109.5
H20A C20 H20B 109.5
C21 C20 H20C 109.5
H20A C20 H20C 109.5
H20B C20 H20C 109.5
O4 C21 C20 112.0(3)
O4 C21 H21A 109.2
C20 C21 H21A 109.2
O4 C21 H21B 109.2
C20 C21 H21B 109.2
H21A C21 H21B 107.9
C18 N1 C17 119.6(3)
C1 O1 H1A 109.5
C21 O4 H4 109.5

loop_
_geom_bond_atom_site_label_1
_geom_bond_atom_site_label_2
_geom_bond_distance
C1 O1 1.424(4)
C1 C14 1.547(4)
C1 C2 1.550(4)
C1 H1 1.0000
C2 C11 1.552(4)
C2 C3 1.554(4)
C2 H2 1.0000
C3 C18 1.511(4)
C3 C8 1.546(4)
C3 C4 1.555(5)
C4 C5 1.532(4)
C4 H4A 0.9900
C4 H4B 0.9900
C5 C6 1.528(5)
C5 H5A 0.9900
C5 H5B 0.9900
C6 C7 1.535(5)
C6 H6A 0.9900
C6 H6B 0.9900
C7 C19 1.532(4)
C7 C17 1.539(4)
C7 C8 1.542(4)
C8 C9 1.536(5)
C8 H8 1.0000
C9 C10 1.523(4)
C9 H9A 0.9900
C9 H9B 0.9900
C10 C11 1.518(4)
C10 H10A 0.9900
C10 H10B 0.9900
C11 C16 1.520(4)
C11 C12 1.552(4)
C12 C13 1.519(5)
C12 H12A 0.9900
C12 H12B 0.9900
C13 O2 1.208(4)
C13 C14 1.512(4)
C14 C15 1.532(4)
C14 H14 1.0000
C15 C16 1.512(4)
C15 H15A 0.9900
C15 H15B 0.9900
C16 O3 1.221(4)
C17 N1 1.471(4)
C17 H17A 0.9900
C17 H17B 0.9900
C18 N1 1.270(4)
C18 H18 0.9500
C19 H19A 0.9800
C19 H19B 0.9800
C19 H19C 0.9800
C20 C21 1.508(5)
C20 H20A 0.9800
C20 H20B 0.9800
C20 H20C 0.9800
C21 O4 1.426(4)
C21 H21A 0.9900
C21 H21B 0.9900
O1 H1A 0.8400
O4 H4 0.8400
